data_2014476
loop_
_publ_author_name
'Thompson, Hugh W.'
'Cot\'e, Marie L.'
'Lalancette, Roger A.'

_publ_section_title
;
 (+)-Camphoracetic acid: catemeric hydrogen bonding in a \g-keto acid
;
_journal_coden_ASTM ACSCEE
_journal_issue 10
_journal_name_full
;
 Acta Crystallographica, Section C: Crystal Structure Communications
;
_journal_page_first o727
_journal_page_last o729
_journal_paper_doi 10.1107/s010827010401947x
_journal_volume 60
_journal_year 2004
_chemical_formula_moiety 'C12 H18 O3'
_chemical_formula_sum 'C12 H18 O3'
_chemical_formula_weight 210.26
_chemical_melting_point 358
_chemical_name_common '(+)-Camphoracetic acid'
_space_group_IT_number 4
_symmetry_cell_setting monoclinic
_symmetry_space_group_name_Hall 'P 2yb'
_symmetry_space_group_name_H-M 'P 1 21 1'
_cell_angle_alpha 90.00
_cell_angle_beta 93.756(13)
_cell_angle_gamma 90.00
_cell_formula_units_Z 4
_cell_length_a 6.6423(10)
_cell_length_b 14.734(3)
_cell_length_c 11.817(2)
_cell_measurement_temperature 296(2)
_cell_volume 1154.0(4)
_diffrn_ambient_temperature 296(2)
_exptl_crystal_density_diffrn 1.210
_cod_depositor_comments
;
The following automatic conversions were performed:
'_geom_bond_publ_flag' value 'Y' changed to 'y' according to
'/home/saulius/struct/CIF-dictionaries/cif_core.dic' dictionary named
'cif_core.dic' version 2.4.1 from 2010-06-29 (4 times).

Automatic conversion script
Id: cif_fix_enum 1527 2010-12-29 10:47:43Z saulius 
;
_cod_original_sg_symbol_H-M 'P 21'
_cod_database_code 2014476

loop_
_symmetry_equiv_pos_as_xyz
'x, y, z'
'-x, y+1/2, -z'

loop_
_atom_site_label
_atom_site_fract_x
_atom_site_fract_y
_atom_site_fract_z
_atom_site_U_iso_or_equiv
_atom_site_adp_type
_atom_site_calc_flag
_atom_site_refinement_flags
_atom_site_occupancy
_atom_site_disorder_assembly
_atom_site_disorder_group
_atom_site_type_symbol
O1A 0.9351(6) 0.2404(2) -0.0072(3) 0.0568(11) Uani d . 1 . . O
O1B 0.5695(6) 0.2151(2) 0.4699(3) 0.0532(10) Uani d . 1 . . O
C1B 0.8954(8) 0.0387(4) 0.5688(4) 0.0476(14) Uani d . 1 . . C
H1B 0.9018 -0.0210 0.6053 0.057 Uiso calc R 1 . . H
C1A 0.5993(8) 0.4175(3) 0.0558(4) 0.0511(15) Uani d . 1 . . C
H1A 0.5907 0.4801 0.0833 0.061 Uiso calc R 1 . . H
O2A 0.8965(8) 0.5708(3) -0.1945(4) 0.1067(17) Uani d . 1 . . O
O2B 0.5550(6) -0.1271(2) 0.3241(3) 0.0745(13) Uani d . 1 . . O
C2B 0.6849(8) 0.0623(3) 0.5135(4) 0.0432(14) Uani d . 1 . . C
H2B 0.5853 0.0483 0.5686 0.052 Uiso calc R 1 . . H
C2A 0.8032(8) 0.3932(3) 0.0117(4) 0.0403(13) Uani d . 1 . . C
H2A 0.9078 0.4145 0.0678 0.048 Uiso calc R 1 . . H
O3A 0.9693(7) 0.5607(2) -0.0116(3) 0.0721(13) Uani d . 1 . . O
H3A 0.9926 0.6150 -0.0186 0.108 Uiso calc R 1 . . H
O3B 0.5233(7) -0.1072(2) 0.5075(3) 0.0663(11) Uani d . 1 . . O
H3B 0.4968 -0.1616 0.5064 0.100 Uiso calc R 1 . . H
C3B 0.7053(8) 0.1667(3) 0.5077(4) 0.0369(13) Uani d . 1 . . C
C3A 0.7987(8) 0.2906(3) 0.0189(4) 0.0409(13) Uani d . 1 . . C
C4B 0.9072(8) 0.1920(4) 0.5562(5) 0.0494(14) Uani d . 1 . . C
C4A 0.6015(8) 0.2641(3) 0.0642(5) 0.0493(14) Uani d . 1 . . C
C5B 1.0477(9) 0.1563(4) 0.4664(6) 0.0724(19) Uani d . 1 . . C
H5C 1.1826 0.1809 0.4797 0.087 Uiso calc R 1 . . H
H5D 0.9959 0.1729 0.3906 0.087 Uiso calc R 1 . . H
C5A 0.4484(9) 0.2910(5) -0.0338(5) 0.074(2) Uani d . 1 . . C
H5A 0.4925 0.2692 -0.1056 0.089 Uiso calc R 1 . . H
H5B 0.3169 0.2652 -0.0223 0.089 Uiso calc R 1 . . H
C6B 1.0494(9) 0.0513(4) 0.4811(6) 0.0637(17) Uani d . 1 . . C
H6C 1.0085 0.0207 0.4107 0.076 Uiso calc R 1 . . H
H6D 1.1815 0.0295 0.5087 0.076 Uiso calc R 1 . . H
C6A 0.4378(8) 0.3929(5) -0.0338(5) 0.0605(16) Uani d . 1 . . C
H6A 0.4667 0.4178 -0.1070 0.073 Uiso calc R 1 . . H
H6B 0.3065 0.4141 -0.0138 0.073 Uiso calc R 1 . . H
C7B 0.9361(8) 0.1173(4) 0.6511(4) 0.0538(14) Uani d . 1 . . C
C7A 0.5744(7) 0.3440(4) 0.1493(4) 0.0488(13) Uani d . 1 . . C
C8B 0.7803(9) 0.1285(4) 0.7417(4) 0.0778(19) Uani d . 1 . . C
H8D 0.8016 0.0822 0.7984 0.117 Uiso calc R 1 . . H
H8E 0.6465 0.1230 0.7064 0.117 Uiso calc R 1 . . H
H8F 0.7959 0.1871 0.7765 0.117 Uiso calc R 1 . . H
C8A 0.7396(8) 0.3467(4) 0.2462(4) 0.0663(16) Uani d . 1 . . C
H8A 0.7157 0.3969 0.2954 0.099 Uiso calc R 1 . . H
H8B 0.8688 0.3538 0.2154 0.099 Uiso calc R 1 . . H
H8C 0.7377 0.2911 0.2885 0.099 Uiso calc R 1 . . H
C9B 1.1458(9) 0.1176(5) 0.7142(6) 0.091(2) Uani d . 1 . . C
H9D 1.1526 0.0705 0.7703 0.136 Uiso calc R 1 . . H
H9E 1.1691 0.1753 0.7504 0.136 Uiso calc R 1 . . H
H9F 1.2468 0.1073 0.6611 0.136 Uiso calc R 1 . . H
C9A 0.3731(8) 0.3455(4) 0.2003(5) 0.0783(19) Uani d . 1 . . C
H9A 0.3676 0.3961 0.2512 0.117 Uiso calc R 1 . . H
H9B 0.3552 0.2901 0.2414 0.117 Uiso calc R 1 . . H
H9C 0.2678 0.3511 0.1411 0.117 Uiso calc R 1 . . H
C10A 0.5894(10) 0.1686(4) 0.1092(6) 0.090(2) Uani d . 1 . . C
H10A 0.6083 0.1263 0.0491 0.134 Uiso calc R 1 . . H
H10B 0.4595 0.1591 0.1383 0.134 Uiso calc R 1 . . H
H10C 0.6928 0.1598 0.1688 0.134 Uiso calc R 1 . . H
C10B 0.9351(9) 0.2898(4) 0.5882(6) 0.085(2) Uani d . 1 . . C
H10D 0.9121 0.3271 0.5220 0.127 Uiso calc R 1 . . H
H10E 1.0701 0.2991 0.6202 0.127 Uiso calc R 1 . . H
H10F 0.8408 0.3059 0.6431 0.127 Uiso calc R 1 . . H
C11B 0.6116(8) 0.0204(3) 0.4011(4) 0.0483(15) Uani d . 1 . . C
H11C 0.7148 0.0293 0.3478 0.058 Uiso calc R 1 . . H
H11D 0.4925 0.0532 0.3721 0.058 Uiso calc R 1 . . H
C11A 0.8593(8) 0.4269(3) -0.1043(4) 0.0503(14) Uani d . 1 . . C
H11A 0.9746 0.3924 -0.1267 0.060 Uiso calc R 1 . . H
H11B 0.7477 0.4144 -0.1592 0.060 Uiso calc R 1 . . H
C12B 0.5604(8) -0.0800(4) 0.4039(4) 0.0461(13) Uani d . 1 . . C
C12A 0.9097(9) 0.5266(4) -0.1100(5) 0.0570(16) Uani d . 1 . . C

loop_
_atom_site_aniso_label
_atom_site_aniso_U_11
_atom_site_aniso_U_22
_atom_site_aniso_U_33
_atom_site_aniso_U_12
_atom_site_aniso_U_13
_atom_site_aniso_U_23
O1A 0.059(3) 0.036(2) 0.078(3) 0.0076(19) 0.020(2) 0.0014(19)
O1B 0.054(2) 0.042(2) 0.063(2) 0.0071(19) -0.001(2) -0.0022(18)
C1B 0.063(4) 0.032(3) 0.048(3) 0.002(3) 0.007(3) 0.006(3)
C1A 0.065(4) 0.038(3) 0.051(3) 0.016(3) 0.008(3) 0.000(3)
O2A 0.191(5) 0.074(3) 0.056(2) -0.019(3) 0.018(3) 0.017(2)
O2B 0.122(4) 0.050(3) 0.052(2) -0.016(2) 0.008(2) -0.018(2)
C2B 0.057(4) 0.033(3) 0.040(3) 0.000(3) 0.009(3) -0.001(2)
C2A 0.045(3) 0.032(3) 0.044(3) -0.001(3) 0.003(3) -0.002(2)
O3A 0.116(4) 0.036(2) 0.064(2) -0.021(3) 0.009(2) 0.005(2)
O3B 0.112(3) 0.036(2) 0.053(2) -0.030(2) 0.018(2) -0.0053(19)
C3B 0.036(3) 0.032(3) 0.043(3) 0.010(3) 0.004(3) 0.001(2)
C3A 0.046(4) 0.030(3) 0.047(3) -0.008(3) 0.004(3) -0.007(2)
C4B 0.035(3) 0.038(3) 0.074(4) -0.003(3) 0.003(3) -0.004(3)
C4A 0.038(3) 0.034(3) 0.076(4) -0.007(2) 0.006(3) -0.013(3)
C5B 0.054(4) 0.074(5) 0.091(5) -0.006(4) 0.014(4) 0.010(4)
C5A 0.052(4) 0.097(6) 0.073(4) -0.020(4) 0.010(4) -0.020(4)
C6B 0.055(4) 0.056(4) 0.080(4) 0.017(3) 0.009(3) -0.001(3)
C6A 0.041(4) 0.079(5) 0.061(4) 0.018(3) -0.003(3) -0.003(3)
C7B 0.054(3) 0.046(3) 0.060(3) -0.003(3) -0.004(3) -0.005(3)
C7A 0.047(3) 0.049(3) 0.051(3) -0.001(3) 0.007(3) -0.005(3)
C8B 0.111(5) 0.074(4) 0.049(3) -0.009(4) 0.011(3) -0.006(3)
C8A 0.078(4) 0.073(4) 0.048(3) -0.002(4) 0.004(3) 0.016(3)
C9B 0.083(5) 0.080(5) 0.106(5) 0.012(4) -0.024(4) 0.002(4)
C9A 0.071(4) 0.088(5) 0.079(4) 0.016(4) 0.029(3) 0.005(4)
C10A 0.102(6) 0.044(4) 0.128(5) -0.025(4) 0.053(5) -0.009(4)
C10B 0.069(5) 0.049(4) 0.134(6) -0.018(4) -0.012(4) -0.016(4)
C11B 0.070(4) 0.032(3) 0.043(3) 0.002(3) 0.006(3) 0.005(2)
C11A 0.060(4) 0.044(3) 0.047(3) -0.002(3) 0.005(3) 0.000(3)
C12B 0.050(3) 0.042(3) 0.046(3) -0.001(3) 0.002(3) -0.008(3)
C12A 0.076(4) 0.056(4) 0.040(3) -0.001(3) 0.007(3) 0.005(3)

loop_
_geom_bond_atom_site_label_1
_geom_bond_atom_site_label_2
_geom_bond_site_symmetry_2
_geom_bond_distance
_geom_bond_publ_flag
O1A C3A . 1.224(6) ?
O1B C3B . 1.213(5) ?
C1B C6B . 1.514(7) ?
C1B C7B . 1.526(7) ?
C1B C2B . 1.544(7) ?
C1B H1B . 0.9800 ?
C1A C6A . 1.501(7) ?
C1A C2A . 1.526(7) ?
C1A C7A . 1.564(7) ?
C1A H1A . 0.9800 ?
O2A C12A . 1.190(6) y
O2B C12B . 1.171(5) y
C2B C11B . 1.516(6) ?
C2B C3B . 1.546(6) ?
C2B H2B . 0.9800 ?
C2A C3A . 1.514(6) ?
C2A C11A . 1.528(6) ?
C2A H2A . 0.9800 ?
O3A C12A . 1.304(6) y
O3A H3A . 0.8200 ?
O3B C12B . 1.326(6) y
O3B H3B . 0.8200 ?
C3B C4B . 1.472(7) ?
C3A C4A . 1.499(7) ?
C4B C10B . 1.498(8) ?
C4B C5B . 1.550(8) ?
C4B C7B . 1.574(8) ?
C4A C10A . 1.508(7) ?
C4A C5A . 1.542(8) ?
C4A C7A . 1.567(7) ?
C5B C6B . 1.557(9) ?
C5B H5C . 0.9700 ?
C5B H5D . 0.9700 ?
C5A C6A . 1.504(9) ?
C5A H5A . 0.9700 ?
C5A H5B . 0.9700 ?
C6B H6C . 0.9700 ?
C6B H6D . 0.9700 ?
C6A H6A . 0.9700 ?
C6A H6B . 0.9700 ?
C7B C9B . 1.536(7) ?
C7B C8B . 1.546(7) ?
C7A C9A . 1.503(6) ?
C7A C8A . 1.533(7) ?
C8B H8D . 0.9600 ?
C8B H8E . 0.9600 ?
C8B H8F . 0.9600 ?
C8A H8A . 0.9600 ?
C8A H8B . 0.9600 ?
C8A H8C . 0.9600 ?
C9B H9D . 0.9600 ?
C9B H9E . 0.9600 ?
C9B H9F . 0.9600 ?
C9A H9A . 0.9600 ?
C9A H9B . 0.9600 ?
C9A H9C . 0.9600 ?
C10A H10A . 0.9600 ?
C10A H10B . 0.9600 ?
C10A H10C . 0.9600 ?
C10B H10D . 0.9600 ?
C10B H10E . 0.9600 ?
C10B H10F . 0.9600 ?
C11B C12B . 1.519(7) ?
C11B H11C . 0.9700 ?
C11B H11D . 0.9700 ?
C11A C12A . 1.510(8) ?
C11A H11A . 0.9700 ?
C11A H11B . 0.9700 ?

loop_
_cod_related_entry_id
_cod_related_entry_database
_cod_related_entry_code
1 ChemSpider 5411737
